data_4309282
loop_
_publ_author_name
'Yue-Ling Shen'
'Jiang-Gao Mao'

_publ_section_title
;
Syntheses, Crystal Structures, and Properties of Six New Lanthanide(III)
Transition Metal Tellurium(IV) Oxyhalides with Three Types of Structures
;
_journal_name_full 'Inorganic Chemistry'
_journal_page_first 5328
_journal_page_last 5335
_journal_paper_doi 10.1021/ic050420v
_journal_volume 44
_journal_year 2005
_chemical_formula_sum 'Cl Cu Er O6 Te2'
_chemical_formula_weight 617.45
_chemical_name_systematic
; 
 ? 
;
_space_group_IT_number 14
_symmetry_cell_setting monoclinic
_symmetry_space_group_name_Hall '-P 2ybc'
_symmetry_space_group_name_H-M 'P 1 21/c 1'
_atom_sites_solution_hydrogens geom
_atom_sites_solution_primary direct
_atom_sites_solution_secondary difmap
_audit_creation_method SHELXL-97
_cell_angle_alpha 90.00
_cell_angle_beta 98.684(3)
_cell_angle_gamma 90.00
_cell_formula_units_Z 4
_cell_length_a 5.3845(4)
_cell_length_b 14.9040(12)
_cell_length_c 9.1079(5)
_cell_measurement_temperature 293(2)
_cell_volume 722.54(9)
_computing_structure_refinement 'SHELXL-97 (Sheldrick, 1997)'
_computing_structure_solution 'SHELXS-97 (Sheldrick, 1990)'
_diffrn_ambient_temperature 293(2)
_diffrn_measured_fraction_theta_full 0.979
_diffrn_measured_fraction_theta_max 0.979
_diffrn_measurement_device_type 'Siemens Smart CCD'
_diffrn_measurement_method 'narrow frame method'
_diffrn_radiation_monochromator graphite
_diffrn_radiation_source 'fine-focus sealed tube'
_diffrn_radiation_type MoK\a
_diffrn_radiation_wavelength 0.71073
_diffrn_reflns_av_R_equivalents 0.0694
_diffrn_reflns_av_sigmaI/netI 0.0689
_diffrn_reflns_limit_h_max 7
_diffrn_reflns_limit_h_min -5
_diffrn_reflns_limit_k_max 19
_diffrn_reflns_limit_k_min -15
_diffrn_reflns_limit_l_max 12
_diffrn_reflns_limit_l_min -10
_diffrn_reflns_number 2854
_diffrn_reflns_theta_full 28.27
_diffrn_reflns_theta_max 28.27
_diffrn_reflns_theta_min 2.64
_diffrn_standards_decay_% <1.0%
_exptl_absorpt_coefficient_mu 22.738
_exptl_absorpt_correction_T_max 0.994
_exptl_absorpt_correction_T_min 0.308
_exptl_absorpt_correction_type 'psi scan method'
_exptl_crystal_colour blue
_exptl_crystal_density_diffrn 5.676
_exptl_crystal_density_method 'not measured'
_exptl_crystal_description prism
_exptl_crystal_F_000 1064
_exptl_crystal_size_max 0.14
_exptl_crystal_size_mid 0.06
_exptl_crystal_size_min 0.02
_refine_diff_density_max 5.034
_refine_diff_density_min -3.054
_refine_diff_density_rms 0.645
_refine_ls_extinction_coef 0.0022(2)
_refine_ls_extinction_expression Fc^*^=kFc[1+0.001xFc^2^\l^3^/sin(2\q)]^-1/4^
_refine_ls_extinction_method SHELXL
_refine_ls_goodness_of_fit_ref 1.132
_refine_ls_hydrogen_treatment mixed
_refine_ls_matrix_type full
_refine_ls_number_parameters 82
_refine_ls_number_reflns 1748
_refine_ls_number_restraints 0
_refine_ls_restrained_S_all 1.132
_refine_ls_R_factor_all 0.0863
_refine_ls_R_factor_gt 0.0637
_refine_ls_shift/su_max 0.002
_refine_ls_shift/su_mean 0.000
_refine_ls_structure_factor_coef Fsqd
_refine_ls_weighting_details 'calc w=1/[\s^2^(Fo^2^)+(0.0190P)^2^+99.7290P] where P=(Fo^2^+2Fc^2^)/3'
_refine_ls_weighting_scheme calc
_refine_ls_wR_factor_gt 0.1271
_refine_ls_wR_factor_ref 0.1395
_reflns_number_gt 1386
_reflns_number_total 1748
_reflns_threshold_expression >2sigma(I)
_cod_data_source_file ic050420vsi20050321_070356.cif
_cod_data_source_block ErCuTe2O6Cl
_cod_database_code 4309282

loop_
_symmetry_equiv_pos_as_xyz
'x, y, z'
'-x, y+1/2, -z+1/2'
'-x, -y, -z'
'x, -y-1/2, z-1/2'

loop_
_atom_site_label
_atom_site_type_symbol
_atom_site_fract_x
_atom_site_fract_y
_atom_site_fract_z
_atom_site_U_iso_or_equiv
_atom_site_adp_type
_atom_site_occupancy
_atom_site_symmetry_multiplicity
_atom_site_calc_flag
_atom_site_refinement_flags
_atom_site_disorder_assembly
_atom_site_disorder_group
Er1 Er 0.25576(16) 0.41327(6) 0.02668(9) 0.0079(3) Uani 1 1 d . . .
Cu1 Cu 0.2732(4) 0.22366(17) -0.1715(3) 0.0107(5) Uani 1 1 d . . .
Te1 Te -0.2245(2) 0.08810(8) -0.20596(13) 0.0076(3) Uani 1 1 d . . .
Te2 Te -0.2500(2) 0.34817(9) -0.21834(14) 0.0086(3) Uani 1 1 d . . .
Cl1 Cl 0.2694(16) 0.1095(6) 0.0537(8) 0.049(2) Uani 1 1 d . . .
O1 O -0.466(3) 0.1761(9) -0.2725(16) 0.011(3) Uiso 1 1 d . . .
O2 O 0.034(2) 0.1417(9) -0.2933(15) 0.006(2) Uiso 1 1 d . . .
O3 O -0.376(3) 0.0174(10) -0.3641(16) 0.012(3) Uani 1 1 d . . .
O4 O 0.015(3) 0.2887(10) -0.0966(16) 0.011(3) Uiso 1 1 d . . .
O5 O -0.122(3) 0.4567(10) -0.1281(16) 0.012(3) Uani 1 1 d . . .
O6 O -0.502(2) 0.3253(9) -0.1013(15) 0.009(3) Uiso 1 1 d . . .

loop_
_atom_site_aniso_label
_atom_site_aniso_U_11
_atom_site_aniso_U_22
_atom_site_aniso_U_33
_atom_site_aniso_U_23
_atom_site_aniso_U_13
_atom_site_aniso_U_12
Er1 0.0084(4) 0.0070(4) 0.0082(4) 0.0002(3) 0.0010(3) -0.0003(3)
Cu1 0.0091(11) 0.0093(12) 0.0142(13) -0.0067(9) 0.0037(9) 0.0006(8)
Te1 0.0098(6) 0.0075(6) 0.0052(5) -0.0006(5) 0.0002(4) -0.0017(4)
Te2 0.0087(6) 0.0088(6) 0.0082(6) -0.0021(5) 0.0011(4) -0.0010(4)
Cl1 0.054(4) 0.045(4) 0.034(4) 0.028(3) -0.033(3) -0.025(4)
O3 0.012(7) 0.012(7) 0.011(7) 0.000(6) 0.001(5) -0.004(5)
O5 0.008(6) 0.014(8) 0.015(7) 0.004(6) -0.001(5) -0.004(5)

loop_
_atom_type_symbol
_atom_type_description
_atom_type_scat_dispersion_real
_atom_type_scat_dispersion_imag
_atom_type_scat_source
O O 0.0106 0.0060 'International Tables Vol C Tables 4.2.6.8 and 6.1.1.4'
Cl Cl 0.1484 0.1585 'International Tables Vol C Tables 4.2.6.8 and 6.1.1.4'
Cu Cu 0.3201 1.2651 'International Tables Vol C Tables 4.2.6.8 and 6.1.1.4'
Te Te -0.5308 1.6751 'International Tables Vol C Tables 4.2.6.8 and 6.1.1.4'
Er Er -0.2586 4.9576 'International Tables Vol C Tables 4.2.6.8 and 6.1.1.4'

loop_
_geom_angle_atom_site_label_1
_geom_angle_atom_site_label_2
_geom_angle_atom_site_label_3
_geom_angle
_geom_angle_site_symmetry_1
_geom_angle_site_symmetry_3
_geom_angle_publ_flag
O6 Er1 O3 79.8(5) 1_655 2_554 ?
O6 Er1 O5 157.1(5) 1_655 3_565 ?
O3 Er1 O5 80.0(5) 2_554 3_565 ?
O6 Er1 O2 123.5(5) 1_655 4_566 ?
O3 Er1 O2 156.4(5) 2_554 4_566 ?
O5 Er1 O2 77.8(5) 3_565 4_566 ?
O6 Er1 O3 87.6(5) 1_655 4_666 ?
O3 Er1 O3 70.8(6) 2_554 4_666 ?
O5 Er1 O3 75.7(5) 3_565 4_666 ?
O2 Er1 O3 110.6(5) 4_566 4_666 ?
O6 Er1 O5 110.8(5) 1_655 . ?
O3 Er1 O5 74.6(5) 2_554 . ?
O5 Er1 O5 73.7(6) 3_565 . ?
O2 Er1 O5 91.7(5) 4_566 . ?
O3 Er1 O5 136.9(5) 4_666 . ?
O6 Er1 O4 68.5(5) 1_655 . ?
O3 Er1 O4 113.4(5) 2_554 . ?
O5 Er1 O4 130.3(5) 3_565 . ?
O2 Er1 O4 76.2(5) 4_566 . ?
O3 Er1 O4 153.6(5) 4_666 . ?
O5 Er1 O4 65.6(5) . . ?
O6 Er1 O1 75.4(5) 1_655 4_666 ?
O3 Er1 O1 128.3(5) 2_554 4_666 ?
O5 Er1 O1 109.6(5) 3_565 4_666 ?
O2 Er1 O1 67.6(4) 4_566 4_666 ?
O3 Er1 O1 63.6(5) 4_666 4_666 ?
O5 Er1 O1 157.0(4) . 4_666 ?
O4 Er1 O1 98.4(5) . 4_666 ?
O6 Er1 Cu1 35.0(3) 1_655 . ?
O3 Er1 Cu1 100.8(4) 2_554 . ?
O5 Er1 Cu1 163.0(3) 3_565 . ?
O2 Er1 Cu1 98.2(3) 4_566 . ?
O3 Er1 Cu1 120.8(3) 4_666 . ?
O5 Er1 Cu1 90.1(4) . . ?
O4 Er1 Cu1 33.8(3) . . ?
O1 Er1 Cu1 83.4(3) 4_666 . ?
O6 Er1 Te2 87.9(3) 1_655 . ?
O3 Er1 Te2 92.6(4) 2_554 . ?
O5 Er1 Te2 103.6(3) 3_565 . ?
O2 Er1 Te2 85.2(3) 4_566 . ?
O3 Er1 Te2 163.3(4) 4_666 . ?
O5 Er1 Te2 32.8(4) . . ?
O4 Er1 Te2 33.0(3) . . ?
O1 Er1 Te2 130.3(3) 4_666 . ?
Cu1 Er1 Te2 59.41(5) . . ?
O6 Er1 Cu1 96.8(3) 1_655 4_566 ?
O3 Er1 Cu1 160.8(4) 2_554 4_566 ?
O5 Er1 Cu1 98.7(4) 3_565 4_566 ?
O2 Er1 Cu1 34.3(3) 4_566 4_566 ?
O3 Er1 Cu1 90.2(4) 4_666 4_566 ?
O5 Er1 Cu1 123.8(3) . 4_566 ?
O4 Er1 Cu1 82.2(3) . 4_566 ?
O1 Er1 Cu1 34.0(3) 4_666 4_566 ?
Cu1 Er1 Cu1 86.00(3) . 4_566 ?
Te2 Er1 Cu1 106.30(5) . 4_566 ?
O6 Er1 Te1 83.8(3) 1_655 4_666 ?
O3 Er1 Te1 100.6(4) 2_554 4_666 ?
O5 Er1 Te1 89.5(4) 3_565 4_666 ?
O2 Er1 Te1 87.0(3) 4_566 4_666 ?
O3 Er1 Te1 31.1(4) 4_666 4_666 ?
O5 Er1 Te1 163.0(4) . 4_666 ?
O4 Er1 Te1 130.1(3) . 4_666 ?
O1 Er1 Te1 32.8(3) 4_666 4_666 ?
Cu1 Er1 Te1 106.91(5) . 4_666 ?
Te2 Er1 Te1 162.92(4) . 4_666 ?
Cu1 Er1 Te1 60.21(5) 4_566 4_666 ?
O4 Cu1 O1 169.4(6) . 1_655 ?
O4 Cu1 O6 86.5(6) . 1_655 ?
O1 Cu1 O6 89.0(6) 1_655 1_655 ?
O4 Cu1 O2 93.8(6) . . ?
O1 Cu1 O2 88.0(6) 1_655 . ?
O6 Cu1 O2 164.1(6) 1_655 . ?
O4 Cu1 Cl1 87.6(5) . . ?
O1 Cu1 Cl1 102.9(5) 1_655 . ?
O6 Cu1 Cl1 108.3(4) 1_655 . ?
O2 Cu1 Cl1 87.6(4) . . ?
O4 Cu1 Er1 45.4(4) . . ?
O1 Cu1 Er1 130.3(4) 1_655 . ?
O6 Cu1 Er1 41.4(4) 1_655 . ?
O2 Cu1 Er1 138.4(4) . . ?
Cl1 Cu1 Er1 96.9(2) . . ?
O4 Cu1 Er1 131.3(4) . 4_565 ?
O1 Cu1 Er1 47.9(4) 1_655 4_565 ?
O6 Cu1 Er1 131.1(4) 1_655 4_565 ?
O2 Cu1 Er1 41.1(4) . 4_565 ?
Cl1 Cu1 Er1 103.6(2) . 4_565 ?
Er1 Cu1 Er1 159.26(9) . 4_565 ?
O3 Te1 O2 100.2(6) . . ?
O3 Te1 O1 86.9(6) . . ?
O2 Te1 O1 95.0(6) . . ?
O3 Te1 Er1 40.0(4) . 4_465 ?
O2 Te1 Er1 106.2(4) . 4_465 ?
O1 Te1 Er1 47.5(4) . 4_465 ?
O6 Te2 O4 97.4(6) . . ?
O6 Te2 O5 98.9(6) . . ?
O4 Te2 O5 87.3(6) . . ?
O6 Te2 Er1 104.8(4) . . ?
O4 Te2 Er1 44.6(4) . . ?
O5 Te2 Er1 42.9(4) . . ?
Te1 O1 Cu1 128.4(8) . 1_455 ?
Te1 O1 Er1 99.7(6) . 4_465 ?
Cu1 O1 Er1 98.2(5) 1_455 4_465 ?
Te1 O2 Cu1 118.9(7) . . ?
Te1 O2 Er1 130.0(7) . 4_565 ?
Cu1 O2 Er1 104.6(5) . 4_565 ?
Te1 O3 Er1 138.0(7) . 2_544 ?
Te1 O3 Er1 108.9(7) . 4_465 ?
Er1 O3 Er1 109.2(6) 2_544 4_465 ?
Te2 O4 Cu1 123.8(8) . . ?
Te2 O4 Er1 102.4(6) . . ?
Cu1 O4 Er1 100.7(6) . . ?
Te2 O5 Er1 140.8(7) . 3_565 ?
Te2 O5 Er1 104.3(6) . . ?
Er1 O5 Er1 106.3(6) 3_565 . ?
Te2 O6 Cu1 114.4(7) . 1_455 ?
Te2 O6 Er1 134.5(7) . 1_455 ?
Cu1 O6 Er1 103.6(5) 1_455 1_455 ?

loop_
_geom_bond_atom_site_label_1
_geom_bond_atom_site_label_2
_geom_bond_distance
_geom_bond_site_symmetry_2
_geom_bond_publ_flag
Er1 O6 2.288(13) 1_655 ?
Er1 O3 2.303(14) 2_554 ?
Er1 O5 2.308(15) 3_565 ?
Er1 O2 2.319(13) 4_566 ?
Er1 O3 2.324(15) 4_666 ?
Er1 O5 2.383(14) . ?
Er1 O4 2.439(14) . ?
Er1 O1 2.557(14) 4_666 ?
Er1 Cu1 3.362(3) . ?
Er1 Te2 3.3914(15) . ?
Er1 Cu1 3.414(3) 4_566 ?
Er1 Te1 3.4213(15) 4_666 ?
Cu1 O4 1.904(14) . ?
Cu1 O1 1.926(14) 1_655 ?
Cu1 O6 1.982(14) 1_655 ?
Cu1 O2 1.989(13) . ?
Cu1 Cl1 2.667(7) . ?
Cu1 Er1 3.414(3) 4_565 ?
Te1 O3 1.869(14) . ?
Te1 O2 1.881(13) . ?
Te1 O1 1.882(14) . ?
Te1 Er1 3.4213(15) 4_465 ?
Te2 O6 1.880(13) . ?
Te2 O4 1.890(14) . ?
Te2 O5 1.896(15) . ?
O1 Cu1 1.926(14) 1_455 ?
O1 Er1 2.557(14) 4_465 ?
O2 Er1 2.319(13) 4_565 ?
O3 Er1 2.303(14) 2_544 ?
O3 Er1 2.324(14) 4_465 ?
O5 Er1 2.308(15) 3_565 ?
O6 Cu1 1.982(14) 1_455 ?
O6 Er1 2.288(13) 1_455 ?
